data_4308653
loop_
_publ_author_name
'Daisy Bayot'
'Bernard Tinant'
'Michel Devillers'

_publ_contact_author_name 'Michel Devillers'
_publ_section_title
;
Homo- and Heterobimetallic NiobiumV and TantalumV Peroxo-tartrate Complexes
and Their Use as Molecular Precursors for Nb-Ta Mixed Oxides
;
_journal_name_full 'Inorganic Chemistry'
_journal_page_first 1554
_journal_page_last 1562
_journal_paper_doi 10.1021/ic0484250
_journal_volume 44
_journal_year 2005
_chemical_formula_sum 'C7 H26 N9 O13 Ta'
_chemical_formula_weight 625.32
_chemical_name_systematic
;
?
;
_space_group_IT_number 15
_symmetry_cell_setting monoclinic
_symmetry_space_group_name_Hall '-C 2yc'
_symmetry_space_group_name_H-M 'C 1 2/c 1'
_atom_sites_solution_hydrogens geom
_atom_sites_solution_primary direct
_atom_sites_solution_secondary difmap
_audit_creation_method SHELXL-97
_cell_angle_alpha 90.00
_cell_angle_beta 90.76(2)
_cell_angle_gamma 90.00
_cell_formula_units_Z 8
_cell_length_a 19.962(7)
_cell_length_b 15.533(5)
_cell_length_c 12.261(4)
_cell_measurement_temperature 110(2)
_cell_volume 3801(2)
_computing_structure_refinement 'SHELXL-97 (Sheldrick, 1997)'
_computing_structure_solution 'SHELXS-97 (Sheldrick, 1990)'
_diffrn_ambient_temperature 110(2)
_diffrn_detector_area_resol_mean 6.66
_diffrn_measured_fraction_theta_full 0.998
_diffrn_measured_fraction_theta_max 0.998
_diffrn_measurement_device_type ' MAR345 image plate '
_diffrn_radiation_monochromator 'Zr filter'
_diffrn_radiation_source 'RU200 rotating anode'
_diffrn_radiation_type MoK\a
_diffrn_radiation_wavelength 0.71069
_diffrn_reflns_av_R_equivalents 0.065
_diffrn_reflns_av_sigmaI/netI 0.0287
_diffrn_reflns_limit_h_max 24
_diffrn_reflns_limit_h_min 0
_diffrn_reflns_limit_k_max 19
_diffrn_reflns_limit_k_min 0
_diffrn_reflns_limit_l_max 15
_diffrn_reflns_limit_l_min -15
_diffrn_reflns_number 43023
_diffrn_reflns_theta_full 26.39
_diffrn_reflns_theta_max 26.39
_diffrn_reflns_theta_min 2.62
_exptl_absorpt_coefficient_mu 5.828
_exptl_absorpt_correction_type none
_exptl_crystal_colour colourless
_exptl_crystal_density_diffrn 2.185
_exptl_crystal_density_method 'not measured'
_exptl_crystal_description parallelipiped
_exptl_crystal_F_000 2424
_exptl_crystal_size_max 0.24
_exptl_crystal_size_mid 0.24
_exptl_crystal_size_min 0.16
_refine_diff_density_max 2.640
_refine_diff_density_min -3.136
_refine_diff_density_rms 0.234
_refine_ls_extinction_coef 0.00172(11)
_refine_ls_extinction_expression Fc^*^=kFc[1+0.001xFc^2^\l^3^/sin(2\q)]^-1/4^
_refine_ls_extinction_method SHELXL
_refine_ls_goodness_of_fit_ref 1.145
_refine_ls_hydrogen_treatment mixed
_refine_ls_matrix_type full
_refine_ls_number_parameters 265
_refine_ls_number_reflns 3893
_refine_ls_number_restraints 29
_refine_ls_restrained_S_all 1.142
_refine_ls_R_factor_all 0.0593
_refine_ls_R_factor_gt 0.0575
_refine_ls_shift/su_max 0.001
_refine_ls_shift/su_mean 0.000
_refine_ls_structure_factor_coef Fsqd
_refine_ls_weighting_details 'calc w=1/[\s^2^(Fo^2^)+(0.0000P)^2^+225.2713P] where P=(Fo^2^+2Fc^2^)/3'
_refine_ls_weighting_scheme calc
_refine_ls_wR_factor_gt 0.1250
_refine_ls_wR_factor_ref 0.1258
_reflns_number_gt 3667
_reflns_number_total 3893
_reflns_threshold_expression >2sigma(I)
_cod_data_source_file ic0484250si20041110_015529_1.cif
_cod_data_source_block DB209_2b
_cod_original_sg_symbol_H-M ' C 2/c '
_cod_database_code 4308653

loop_
_symmetry_equiv_pos_as_xyz
'x, y, z'
'-x, y, -z+1/2'
'x+1/2, y+1/2, z'
'-x+1/2, y+1/2, -z+1/2'
'-x, -y, -z'
'x, -y, z-1/2'
'-x+1/2, -y+1/2, -z'
'x+1/2, -y+1/2, z-1/2'

loop_
_atom_site_label
_atom_site_type_symbol
_atom_site_fract_x
_atom_site_fract_y
_atom_site_fract_z
_atom_site_U_iso_or_equiv
_atom_site_adp_type
_atom_site_occupancy
_atom_site_symmetry_multiplicity
_atom_site_calc_flag
_atom_site_refinement_flags
_atom_site_disorder_assembly
_atom_site_disorder_group
Ta1 Ta5+ 0.134054(18) 0.25034(2) 0.25820(3) 0.0186(2) Uani 1 1 d . . .
O1 O 0.1851(3) 0.1479(4) 0.3185(5) 0.0235(14) Uani 1 1 d . . .
O2 O 0.1903(4) 0.2264(4) 0.3920(5) 0.0223(14) Uani 1 1 d . . .
O3 O 0.1961(3) 0.3484(4) 0.2227(5) 0.0209(13) Uani 1 1 d U . .
O4 O 0.2112(4) 0.2700(4) 0.1550(5) 0.0244(15) Uani 1 1 d U . .
O5 O 0.1021(3) 0.3520(4) 0.3614(5) 0.0187(13) Uani 1 1 d . . .
O6 O 0.0590(4) 0.3771(5) 0.5254(6) 0.0298(16) Uani 1 1 d . . .
O7 O 0.0539(3) 0.1996(4) 0.3422(6) 0.0252(15) Uani 1 1 d . . .
O8 O 0.0669(3) 0.3030(4) 0.1513(5) 0.0174(13) Uani 1 1 d . . .
O9 O 0.1116(3) 0.1491(4) 0.1466(5) 0.0228(14) Uani 1 1 d . . .
O10 O 0.0682(4) 0.1160(5) -0.0160(7) 0.041(2) Uani 1 1 d . . .
C1 C 0.0665(4) 0.3312(6) 0.4451(7) 0.0182(18) Uani 1 1 d . . .
C2 C 0.0331(5) 0.2428(6) 0.4361(7) 0.0182(17) Uani 1 1 d U . .
H2 H 0.0466 0.2086 0.4999 0.045(9) Uiso 1 1 calc R . .
C3 C 0.0432(5) 0.2543(6) 0.0620(7) 0.0179(17) Uani 1 1 d . . .
H3 H 0.0549 0.2845 -0.0053 0.045(9) Uiso 1 1 calc R . .
C4 C 0.0755(5) 0.1670(6) 0.0607(8) 0.025(2) Uani 1 1 d . . .
C100 C 0.3279(5) 0.0674(5) 0.0484(8) 0.0212(19) Uani 1 1 d D . .
N101 N 0.3430(5) 0.0245(5) 0.1391(7) 0.0288(19) Uani 1 1 d D . .
H10A H 0.3411 0.0499 0.2013 0.045(9) Uiso 1 1 calc R . .
H10B H 0.3547 -0.0287 0.1356 0.045(9) Uiso 1 1 calc R . .
N102 N 0.3098(5) 0.1492(5) 0.0527(7) 0.033(2) Uani 1 1 d D . .
H10C H 0.3011 0.1769 -0.0065 0.045(9) Uiso 1 1 calc R . .
H10D H 0.3068 0.1747 0.1147 0.045(9) Uiso 1 1 calc R . .
N103 N 0.3319(5) 0.0308(5) -0.0489(7) 0.0282(19) Uani 1 1 d D . .
H10E H 0.3228 0.0602 -0.1067 0.045(9) Uiso 1 1 calc R . .
H10F H 0.3435 -0.0223 -0.0542 0.045(9) Uiso 1 1 calc R . .
C200 C 0.1785(5) 0.0670(6) 0.5919(8) 0.029(2) Uani 1 1 d D . .
N201 N 0.1763(5) 0.0174(6) 0.6812(8) 0.037(2) Uani 1 1 d D . .
H20A H 0.1962 0.0336 0.7403 0.045(9) Uiso 1 1 calc R . .
H20B H 0.1549 -0.0307 0.6793 0.045(9) Uiso 1 1 calc R . .
N202 N 0.1446(5) 0.0419(6) 0.5035(8) 0.043(3) Uani 1 1 d D . .
H20C H 0.1436 0.0739 0.4463 0.045(9) Uiso 1 1 calc R . .
H20D H 0.1235 -0.0065 0.5035 0.045(9) Uiso 1 1 calc R . .
N203 N 0.2105(5) 0.1400(6) 0.5927(8) 0.040(3) Uani 1 1 d D . .
H20E H 0.2098 0.1724 0.5358 0.045(9) Uiso 1 1 calc R . .
H20F H 0.2324 0.1559 0.6501 0.045(9) Uiso 1 1 calc R . .
C300 C 0.0000 0.5225(8) 0.2500 0.019(3) Uani 1 2 d SD . .
N301 N 0.0000 0.6077(7) 0.2500 0.022(2) Uani 1 2 d SD . .
H30A H -0.0176 0.6354 0.3032 0.045(9) Uiso 0.50 1 calc PR . .
H30B H 0.0176 0.6354 0.1968 0.045(9) Uiso 0.50 1 calc PR . .
N302 N 0.0270(4) 0.4805(5) 0.1683(6) 0.0211(16) Uani 1 1 d D . .
H30C H 0.0270 0.4251 0.1680 0.045(9) Uiso 1 1 calc R . .
H30D H 0.0445 0.5084 0.1152 0.045(9) Uiso 1 1 calc R . .
C400 C 0.0000 -0.0212(11) 0.2500 0.056(5) Uani 1 2 d SD . .
N401 N 0.0000 -0.1064(11) 0.2500 0.097(9) Uani 1 2 d SD . .
H40A H 0.0166 -0.1341 0.3048 0.045(9) Uiso 0.50 1 calc PR . .
H40B H -0.0166 -0.1341 0.1952 0.045(9) Uiso 0.50 1 calc PR . .
N402 N 0.0252(6) 0.0224(6) 0.3330(8) 0.049(3) Uani 1 1 d D . .
H40C H 0.0249 0.0777 0.3320 0.045(9) Uiso 1 1 calc R . .
H40D H 0.0419 -0.0045 0.3882 0.045(9) Uiso 1 1 calc R . .
O100 O 0.3235(4) 0.1396(6) 0.3161(7) 0.0400(19) Uani 1 1 d . . .
O200 O 0.325(3) 0.339(4) 0.155(4) 0.37(3) Uiso 1 1 d D . .
O300 O 0.413(3) 0.270(4) 0.275(4) 0.37(3) Uiso 1 1 d D . .

loop_
_atom_site_aniso_label
_atom_site_aniso_U_11
_atom_site_aniso_U_22
_atom_site_aniso_U_33
_atom_site_aniso_U_23
_atom_site_aniso_U_13
_atom_site_aniso_U_12
Ta1 0.0227(3) 0.0124(2) 0.0204(2) -0.00508(13) -0.00746(13) 0.00355(14)
O1 0.033(4) 0.012(3) 0.026(3) -0.001(3) -0.011(3) 0.004(3)
O2 0.041(4) 0.005(3) 0.021(3) 0.000(2) -0.009(3) -0.004(3)
O3 0.031(4) 0.015(3) 0.016(3) -0.002(2) -0.001(3) 0.003(3)
O4 0.039(4) 0.012(3) 0.022(3) -0.005(3) -0.003(3) 0.010(3)
O5 0.029(3) 0.005(3) 0.021(3) -0.010(2) 0.000(3) 0.001(2)
O6 0.042(4) 0.020(4) 0.027(4) -0.008(3) 0.001(3) -0.010(3)
O7 0.028(4) 0.015(3) 0.032(4) -0.010(3) 0.014(3) -0.015(3)
O8 0.027(3) 0.008(3) 0.017(3) -0.003(2) -0.007(2) 0.006(2)
O9 0.031(4) 0.013(3) 0.024(3) -0.014(3) -0.009(3) 0.006(3)
O10 0.054(5) 0.032(4) 0.036(4) -0.015(3) -0.023(4) 0.019(4)
C1 0.020(4) 0.015(4) 0.020(4) -0.009(3) -0.002(3) 0.004(3)
C2 0.024(4) 0.013(4) 0.018(4) -0.002(3) 0.000(3) -0.001(3)
C3 0.026(4) 0.016(4) 0.012(4) -0.003(3) -0.006(3) 0.004(4)
C4 0.033(5) 0.016(5) 0.025(5) -0.009(4) -0.012(4) 0.001(4)
C100 0.021(4) 0.011(4) 0.032(5) 0.001(4) 0.002(4) -0.002(3)
N101 0.045(5) 0.016(4) 0.026(4) 0.003(3) -0.002(4) 0.002(4)
N102 0.056(6) 0.016(4) 0.027(4) -0.001(3) 0.003(4) 0.008(4)
N103 0.045(5) 0.016(4) 0.024(4) -0.002(3) 0.006(4) 0.009(4)
C200 0.031(5) 0.020(5) 0.037(6) 0.013(4) -0.011(4) -0.011(4)
N201 0.044(5) 0.028(5) 0.038(5) 0.020(4) -0.021(4) -0.020(4)
N202 0.060(7) 0.029(5) 0.039(5) 0.024(4) -0.025(5) -0.026(5)
N203 0.044(6) 0.039(6) 0.037(5) 0.020(4) -0.024(4) -0.031(5)
C300 0.016(6) 0.020(6) 0.022(6) 0.000 -0.004(5) 0.000
N301 0.026(6) 0.011(5) 0.028(6) 0.000 0.008(5) 0.000
N302 0.030(4) 0.016(4) 0.017(4) -0.001(3) 0.004(3) 0.003(3)
C400 0.052(12) 0.044(11) 0.072(14) 0.000 -0.026(10) 0.000
N401 0.092(16) 0.026(9) 0.17(3) 0.000 -0.063(17) 0.000
N402 0.078(8) 0.025(5) 0.043(6) 0.003(4) -0.034(6) 0.008(5)
O100 0.035(4) 0.043(5) 0.041(4) -0.007(4) -0.008(3) 0.013(4)

loop_
_atom_type_symbol
_atom_type_description
_atom_type_scat_dispersion_real
_atom_type_scat_dispersion_imag
_atom_type_scat_source
C C 0.0033 0.0016 'International Tables Vol C Tables 4.2.6.8 and 6.1.1.4'
H H 0.0000 0.0000 'International Tables Vol C Tables 4.2.6.8 and 6.1.1.4'
N N 0.0061 0.0033 'International Tables Vol C Tables 4.2.6.8 and 6.1.1.4'
O O 0.0106 0.0060 'International Tables Vol C Tables 4.2.6.8 and 6.1.1.4'
Ta Ta5+ -0.7052 6.5227 'International Tables Vol C Tables 4.2.6.8 and 6.1.1.4'

loop_
_geom_angle_atom_site_label_1
_geom_angle_atom_site_label_2
_geom_angle_atom_site_label_3
_geom_angle
_geom_angle_site_symmetry_1
_geom_angle_site_symmetry_3
_geom_angle_publ_flag
O2 Ta1 O3 88.7(3) . . ?
O2 Ta1 O1 44.2(2) . . ?
O3 Ta1 O1 111.4(3) . . ?
O2 Ta1 O4 96.7(3) . . ?
O3 Ta1 O4 43.8(2) . . ?
O1 Ta1 O4 87.9(3) . . ?
O2 Ta1 O8 163.0(2) . . ?
O3 Ta1 O8 87.6(3) . . ?
O1 Ta1 O8 151.1(2) . . ?
O4 Ta1 O8 92.1(3) . . ?
O2 Ta1 O7 87.1(3) . . ?
O3 Ta1 O7 151.3(3) . . ?
O1 Ta1 O7 84.7(3) . . ?
O4 Ta1 O7 164.9(2) . . ?
O8 Ta1 O7 88.1(3) . . ?
O2 Ta1 O5 79.6(3) . . ?
O3 Ta1 O5 76.0(2) . . ?
O1 Ta1 O5 121.3(3) . . ?
O4 Ta1 O5 119.7(2) . . ?
O8 Ta1 O5 83.4(2) . . ?
O7 Ta1 O5 75.3(2) . . ?
O2 Ta1 O9 119.9(2) . . ?
O3 Ta1 O9 123.0(3) . . ?
O1 Ta1 O9 75.8(3) . . ?
O4 Ta1 O9 82.2(3) . . ?
O8 Ta1 O9 75.6(2) . . ?
O7 Ta1 O9 83.1(3) . . ?
O5 Ta1 O9 150.3(3) . . ?
O2 O1 Ta1 67.4(3) . . ?
O1 O2 Ta1 68.4(3) . . ?
O4 O3 Ta1 68.6(4) . . ?
O3 O4 Ta1 67.6(4) . . ?
C1 O5 Ta1 117.3(5) . . ?
C2 O7 Ta1 117.8(5) . . ?
C3 O8 Ta1 119.8(5) . . ?
C4 O9 Ta1 118.2(6) . . ?
O6 C1 O5 124.3(8) . . ?
O6 C1 C2 121.5(8) . . ?
O5 C1 C2 114.2(7) . . ?
O7 C2 C1 110.8(7) . . ?
O7 C2 C3 112.0(7) . 2 ?
C1 C2 C3 109.0(7) . 2 ?
O7 C2 H2 108.3 . . ?
C1 C2 H2 108.3 . . ?
C3 C2 H2 108.3 2 . ?
O8 C3 C4 110.7(7) . . ?
O8 C3 C2 112.0(7) . 2 ?
C4 C3 C2 108.7(8) . 2 ?
O8 C3 H3 108.5 . . ?
C4 C3 H3 108.5 . . ?
C2 C3 H3 108.5 2 . ?
O10 C4 O9 122.6(9) . . ?
O10 C4 C3 122.7(8) . . ?
O9 C4 C3 114.8(7) . . ?
N102 C100 N103 117.9(9) . . ?
N102 C100 N101 120.6(9) . . ?
N103 C100 N101 121.5(8) . . ?
C100 N101 H10A 120.0 . . ?
C100 N101 H10B 120.0 . . ?
H10A N101 H10B 120.0 . . ?
C100 N102 H10C 120.0 . . ?
C100 N102 H10D 120.0 . . ?
H10C N102 H10D 120.0 . . ?
C100 N103 H10E 120.0 . . ?
C100 N103 H10F 120.0 . . ?
H10E N103 H10F 120.0 . . ?
N203 C200 N202 120.5(9) . . ?
N203 C200 N201 121.1(9) . . ?
N202 C200 N201 118.3(9) . . ?
C200 N201 H20A 120.0 . . ?
C200 N201 H20B 120.0 . . ?
H20A N201 H20B 120.0 . . ?
C200 N202 H20C 120.0 . . ?
C200 N202 H20D 120.0 . . ?
H20C N202 H20D 120.0 . . ?
C200 N203 H20E 120.0 . . ?
C200 N203 H20F 120.0 . . ?
H20E N203 H20F 120.0 . . ?
N302 C300 N302 120.5(11) 2 . ?
N302 C300 N301 119.7(6) 2 . ?
N302 C300 N301 119.7(6) . . ?
C300 N301 H30A 120.0 . . ?
C300 N301 H30B 120.0 . . ?
H30A N301 H30B 120.0 . . ?
C300 N302 H30C 120.0 . . ?
C300 N302 H30D 120.0 . . ?
H30C N302 H30D 120.0 . . ?
N402 C400 N402 118.1(16) . 2 ?
N402 C400 N401 120.9(8) . . ?
N402 C400 N401 120.9(8) 2 . ?
C400 N401 H40A 120.0 . . ?
C400 N401 H40B 120.0 . . ?
H40A N401 H40B 120.0 . . ?
C400 N402 H40C 120.0 . . ?
C400 N402 H40D 120.0 . . ?
H40C N402 H40D 120.0 . . ?

loop_
_geom_bond_atom_site_label_1
_geom_bond_atom_site_label_2
_geom_bond_distance
_geom_bond_site_symmetry_2
_geom_bond_publ_flag
Ta1 O2 2.010(6) . ?
Ta1 O3 2.015(7) . ?
Ta1 O1 2.024(6) . ?
Ta1 O4 2.029(7) . ?
Ta1 O8 2.034(6) . ?
Ta1 O7 2.071(6) . ?
Ta1 O5 2.126(6) . ?
Ta1 O9 2.128(6) . ?
O1 O2 1.518(9) . ?
O3 O4 1.507(8) . ?
O5 C1 1.297(11) . ?
O6 C1 1.227(11) . ?
O7 C2 1.401(11) . ?
O8 C3 1.407(10) . ?
O9 C4 1.299(11) . ?
O10 C4 1.237(12) . ?
C1 C2 1.530(12) . ?
C2 C3 1.533(13) 2 ?
C2 H2 0.9800 . ?
C3 C4 1.502(12) . ?
C3 C2 1.533(13) 2 ?
C3 H3 0.9800 . ?
C100 N102 1.322(11) . ?
C100 N103 1.325(12) . ?
C100 N101 1.327(12) . ?
N101 H10A 0.8600 . ?
N101 H10B 0.8600 . ?
N102 H10C 0.8600 . ?
N102 H10D 0.8600 . ?
N103 H10E 0.8600 . ?
N103 H10F 0.8600 . ?
C200 N203 1.301(12) . ?
C200 N202 1.330(12) . ?
C200 N201 1.340(12) . ?
N201 H20A 0.8600 . ?
N201 H20B 0.8600 . ?
N202 H20C 0.8600 . ?
N202 H20D 0.8600 . ?
N203 H20E 0.8600 . ?
N203 H20F 0.8600 . ?
C300 N302 1.317(9) 2 ?
C300 N302 1.317(9) . ?
C300 N301 1.324(15) . ?
N301 H30A 0.8600 . ?
N301 H30B 0.8600 . ?
N302 H30C 0.8600 . ?
N302 H30D 0.8600 . ?
C400 N402 1.316(12) . ?
C400 N402 1.316(12) 2 ?
C400 N401 1.32(2) . ?
N401 H40A 0.8600 . ?
N401 H40B 0.8600 . ?
N402 H40C 0.8600 . ?
N402 H40D 0.8600 . ?

loop_
_geom_torsion_atom_site_label_1
_geom_torsion_atom_site_label_2
_geom_torsion_atom_site_label_3
_geom_torsion_atom_site_label_4
_geom_torsion
_geom_torsion_site_symmetry_1
_geom_torsion_site_symmetry_2
_geom_torsion_site_symmetry_3
_geom_torsion_site_symmetry_4
_geom_torsion_publ_flag
O3 Ta1 O1 O2 64.1(4) . . . . ?
O4 Ta1 O1 O2 101.9(4) . . . . ?
O8 Ta1 O1 O2 -167.6(5) . . . . ?
O7 Ta1 O1 O2 -91.3(4) . . . . ?
O5 Ta1 O1 O2 -22.1(5) . . . . ?
O9 Ta1 O1 O2 -175.6(4) . . . . ?
O3 Ta1 O2 O1 -123.1(4) . . . . ?
O4 Ta1 O2 O1 -80.0(4) . . . . ?
O8 Ta1 O2 O1 159.2(8) . . . . ?
O7 Ta1 O2 O1 85.3(4) . . . . ?
O5 Ta1 O2 O1 160.9(4) . . . . ?
O9 Ta1 O2 O1 4.9(5) . . . . ?
O2 Ta1 O3 O4 101.1(4) . . . . ?
O1 Ta1 O3 O4 62.2(4) . . . . ?
O8 Ta1 O3 O4 -95.5(4) . . . . ?
O7 Ta1 O3 O4 -177.2(5) . . . . ?
O5 Ta1 O3 O4 -179.3(4) . . . . ?
O9 Ta1 O3 O4 -24.4(5) . . . . ?
O2 Ta1 O4 O3 -81.1(4) . . . . ?
O1 Ta1 O4 O3 -124.5(4) . . . . ?
O8 Ta1 O4 O3 84.4(4) . . . . ?
O7 Ta1 O4 O3 174.8(10) . . . . ?
O5 Ta1 O4 O3 0.8(4) . . . . ?
O9 Ta1 O4 O3 159.5(4) . . . . ?
O2 Ta1 O5 C1 -69.7(6) . . . . ?
O3 Ta1 O5 C1 -161.0(6) . . . . ?
O1 Ta1 O5 C1 -54.2(7) . . . . ?
O4 Ta1 O5 C1 -161.6(6) . . . . ?
O8 Ta1 O5 C1 109.8(6) . . . . ?
O7 Ta1 O5 C1 20.1(6) . . . . ?
O9 Ta1 O5 C1 65.0(8) . . . . ?
O2 Ta1 O7 C2 63.8(7) . . . . ?
O3 Ta1 O7 C2 -18.3(10) . . . . ?
O1 Ta1 O7 C2 108.1(7) . . . . ?
O4 Ta1 O7 C2 169.1(9) . . . . ?
O8 Ta1 O7 C2 -99.9(7) . . . . ?
O5 Ta1 O7 C2 -16.2(6) . . . . ?
O9 Ta1 O7 C2 -175.6(7) . . . . ?
O2 Ta1 O8 C3 -160.1(8) . . . . ?
O3 Ta1 O8 C3 122.0(6) . . . . ?
O1 Ta1 O8 C3 -11.0(10) . . . . ?
O4 Ta1 O8 C3 78.5(6) . . . . ?
O7 Ta1 O8 C3 -86.4(6) . . . . ?
O5 Ta1 O8 C3 -161.8(6) . . . . ?
O9 Ta1 O8 C3 -3.0(6) . . . . ?
O2 Ta1 O9 C4 -179.6(7) . . . . ?
O3 Ta1 O9 C4 -69.5(8) . . . . ?
O1 Ta1 O9 C4 -176.0(8) . . . . ?
O4 Ta1 O9 C4 -86.3(7) . . . . ?
O8 Ta1 O9 C4 7.9(7) . . . . ?
O7 Ta1 O9 C4 97.7(8) . . . . ?
O5 Ta1 O9 C4 54.2(10) . . . . ?
Ta1 O5 C1 O6 160.5(8) . . . . ?
Ta1 O5 C1 C2 -19.9(9) . . . . ?
Ta1 O7 C2 C1 11.3(9) . . . . ?
Ta1 O7 C2 C3 133.3(6) . . . 2 ?
O6 C1 C2 O7 -174.6(8) . . . . ?
O5 C1 C2 O7 5.8(11) . . . . ?
O6 C1 C2 C3 61.7(11) . . . 2 ?
O5 C1 C2 C3 -117.9(8) . . . 2 ?
Ta1 O8 C3 C4 -1.4(10) . . . . ?
Ta1 O8 C3 C2 120.0(6) . . . 2 ?
Ta1 O9 C4 O10 169.1(9) . . . . ?
Ta1 O9 C4 C3 -11.0(11) . . . . ?
O8 C3 C4 O10 -172.1(10) . . . . ?
C2 C3 C4 O10 64.5(13) 2 . . . ?
O8 C3 C4 O9 8.0(12) . . . . ?
C2 C3 C4 O9 -115.4(9) 2 . . . ?
